data_7223311
loop_
_publ_author_name
'Zhang, Weichuan'
'Lu, Xiaoming'

_publ_section_title
;
 Long-lived photoluminescence and high quantum yield of copper(II)
 complexes with novel nanostructures
;
_journal_name_full 'RSC Adv.'
_journal_paper_doi 10.1039/C5RA23254F
_journal_year 2015
_chemical_formula_sum 'C13 H15 Cu N5 O7'
_chemical_formula_weight 416.84
_chemical_name_systematic
; 
 ? 
;
_space_group_IT_number 62
_symmetry_cell_setting orthorhombic
_symmetry_space_group_name_Hall '-P 2ac 2n'
_symmetry_space_group_name_H-M 'P n m a'
_atom_sites_solution_hydrogens geom
_atom_sites_solution_primary direct
_atom_sites_solution_secondary difmap
_audit_creation_method SHELXL-97
_audit_update_record
;
2014-04-11 deposited with the CCDC.
2015-11-11 downloaded from the CCDC.
;
_cell_angle_alpha 90.00
_cell_angle_beta 90.00
_cell_angle_gamma 90.00
_cell_formula_units_Z 4
_cell_length_a 8.0946(6)
_cell_length_b 16.0439(12)
_cell_length_c 14.1781(11)
_cell_measurement_reflns_used 2656
_cell_measurement_temperature 298(2)
_cell_measurement_theta_max 24.731
_cell_measurement_theta_min 2.539
_cell_volume 1841.3(2)
_computing_cell_refinement 'Bruker SMART'
_computing_data_collection 'Bruker SMART'
_computing_data_reduction 'Bruker SAINT'
_computing_molecular_graphics 'Bruker SHELXTL'
_computing_publication_material 'Bruker SHELXTL'
_computing_structure_refinement 'SHELXL-97 (Sheldrick, 1997)'
_computing_structure_solution 'SHELXS-97 (Sheldrick, 1990)'
_diffrn_ambient_temperature 298(2)
_diffrn_measured_fraction_theta_full 0.999
_diffrn_measured_fraction_theta_max 0.999
_diffrn_measurement_device_type 'CCD area detector'
_diffrn_measurement_method 'phi and omega scans'
_diffrn_radiation_monochromator graphite
_diffrn_radiation_source 'fine-focus sealed tube'
_diffrn_radiation_type MoK\a
_diffrn_radiation_wavelength 0.71073
_diffrn_reflns_av_R_equivalents 0.0550
_diffrn_reflns_av_sigmaI/netI 0.0362
_diffrn_reflns_limit_h_max 8
_diffrn_reflns_limit_h_min -9
_diffrn_reflns_limit_k_max 15
_diffrn_reflns_limit_k_min -19
_diffrn_reflns_limit_l_max 16
_diffrn_reflns_limit_l_min -16
_diffrn_reflns_number 8631
_diffrn_reflns_theta_full 25.02
_diffrn_reflns_theta_max 25.02
_diffrn_reflns_theta_min 2.54
_exptl_absorpt_coefficient_mu 1.231
_exptl_absorpt_correction_T_max 0.6942
_exptl_absorpt_correction_T_min 0.5839
_exptl_absorpt_correction_type multi-scan
_exptl_absorpt_process_details sadabs
_exptl_crystal_density_diffrn 1.504
_exptl_crystal_density_method 'not measured'
_exptl_crystal_F_000 852
_exptl_crystal_size_max 0.49
_exptl_crystal_size_mid 0.41
_exptl_crystal_size_min 0.32
_refine_diff_density_max 1.075
_refine_diff_density_min -0.452
_refine_diff_density_rms 0.101
_refine_ls_extinction_coef 0.008(2)
_refine_ls_extinction_expression Fc^*^=kFc[1+0.001xFc^2^\l^3^/sin(2\q)]^-1/4^
_refine_ls_extinction_method SHELXL
_refine_ls_goodness_of_fit_ref 1.118
_refine_ls_hydrogen_treatment mixed
_refine_ls_matrix_type full
_refine_ls_number_parameters 137
_refine_ls_number_reflns 1690
_refine_ls_number_restraints 0
_refine_ls_restrained_S_all 1.118
_refine_ls_R_factor_all 0.0840
_refine_ls_R_factor_gt 0.0573
_refine_ls_shift/su_max 0.001
_refine_ls_shift/su_mean 0.000
_refine_ls_structure_factor_coef Fsqd
_refine_ls_weighting_details 'calc w=1/[\s^2^(Fo^2^)+(0.1212P)^2^+3.0103P] where P=(Fo^2^+2Fc^2^)/3'
_refine_ls_weighting_scheme calc
_refine_ls_wR_factor_gt 0.1775
_refine_ls_wR_factor_ref 0.2148
_reflns_number_gt 1202
_reflns_number_total 1690
_reflns_threshold_expression >2sigma(I)
_cod_data_source_file c5ra23254f2.cif
_cod_data_source_block 111018f
_cod_depositor_comments
;
The following automatic conversions were performed:

'_symmetry_cell_setting' value 'Orthorhombic' changed to
'orthorhombic' according to
/usr/data/users/saulius/crontab/automatic-downloads/rss-feeds/RSC/lib/dictionaries/cif_core.dic
dictionary named 'cif_core.dic' version 2.4.2 from 2011-04-26.

Automatic conversion script
Id: cif_fix_values 4268 2015-11-12 08:31:59Z antanas 
;
_cod_original_sg_symbol_H-M Pnma
_cod_database_code 7223311

loop_
_symmetry_equiv_pos_as_xyz
'x, y, z'
'-x+1/2, -y, z+1/2'
'-x, y+1/2, -z'
'x+1/2, -y+1/2, -z+1/2'
'-x, -y, -z'
'x-1/2, y, -z-1/2'
'x, -y-1/2, z'
'-x-1/2, y-1/2, z-1/2'

loop_
_atom_site_label
_atom_site_type_symbol
_atom_site_fract_x
_atom_site_fract_y
_atom_site_fract_z
_atom_site_U_iso_or_equiv
_atom_site_adp_type
_atom_site_occupancy
_atom_site_symmetry_multiplicity
_atom_site_calc_flag
_atom_site_refinement_flags
Cu1 Cu 0.53499(12) 0.2500 0.45654(6) 0.0465(5) Uani 1 2 d S
N1 N 0.5261(6) 0.1693(3) 0.3496(3) 0.0451(11) Uani 1 1 d .
N2 N 0.7175(8) 0.1337(4) 0.5567(4) 0.0734(17) Uani 1 1 d .
N3 N 0.1559(13) 0.2232(7) 0.6320(7) 0.071(6) Uani 0.50 1 d P
O1 O 0.5719(6) 0.1626(3) 0.5540(3) 0.0633(12) Uani 1 1 d .
O2 O 0.8138(7) 0.1524(6) 0.4967(5) 0.143(3) Uani 1 1 d .
O3 O 0.7552(8) 0.0891(5) 0.6225(5) 0.127(2) Uani 1 1 d .
O4 O 0.2714(7) 0.2500 0.4958(4) 0.0541(14) Uani 1 2 d S
C1 C 0.5373(6) 0.2039(3) 0.2644(3) 0.0428(12) Uani 1 1 d .
C2 C 0.5438(8) 0.1556(4) 0.1832(4) 0.0633(17) Uani 1 1 d .
H2 H 0.5537 0.1806 0.1243 0.076 Uiso 1 1 calc R
C3 C 0.5357(9) 0.0719(5) 0.1911(5) 0.075(2) Uani 1 1 d .
H3 H 0.5416 0.0387 0.1374 0.091 Uiso 1 1 calc R
C4 C 0.5188(9) 0.0355(4) 0.2786(5) 0.074(2) Uani 1 1 d .
H4 H 0.5085 -0.0220 0.2850 0.089 Uiso 1 1 calc R
C5 C 0.5176(9) 0.0867(4) 0.3561(5) 0.0635(17) Uani 1 1 d .
H5 H 0.5105 0.0627 0.4157 0.076 Uiso 1 1 calc R
C6 C 0.2099(13) 0.2796(8) 0.5704(8) 0.057(4) Uani 0.50 1 d P
H6 H 0.2029 0.3366 0.5815 0.068 Uiso 0.50 1 d PR
C7 C 0.0675(16) 0.2500 0.7174(8) 0.112(5) Uani 1 2 d S
H7A H 0.1264 0.2312 0.7722 0.167 Uiso 0.50 1 d PR
H7B H -0.0416 0.2265 0.7174 0.167 Uiso 0.50 1 d PR
H7C H 0.0599 0.3097 0.7183 0.167 Uiso 0.50 1 d PR
C8 C 0.1807(13) 0.1343(7) 0.6060(8) 0.049(3) Uani 0.50 1 d P
H8A H 0.2591 0.1306 0.5554 0.074 Uiso 0.50 1 d PR
H8B H 0.0774 0.1107 0.5862 0.074 Uiso 0.50 1 d PR
H8C H 0.2215 0.1042 0.6596 0.074 Uiso 0.50 1 d PR

loop_
_atom_site_aniso_label
_atom_site_aniso_U_11
_atom_site_aniso_U_22
_atom_site_aniso_U_33
_atom_site_aniso_U_23
_atom_site_aniso_U_13
_atom_site_aniso_U_12
Cu1 0.0465(7) 0.0623(7) 0.0307(6) 0.000 -0.0004(4) 0.000
N1 0.054(3) 0.045(3) 0.037(2) 0.0035(19) -0.0009(19) -0.002(2)
N2 0.062(4) 0.096(4) 0.062(3) 0.021(3) -0.004(3) 0.008(3)
N3 0.052(5) 0.119(18) 0.042(5) 0.014(6) 0.001(4) -0.006(6)
O1 0.056(3) 0.088(3) 0.046(2) 0.018(2) -0.0012(18) 0.011(2)
O2 0.069(4) 0.255(9) 0.104(5) 0.063(6) 0.016(4) 0.040(5)
O3 0.088(4) 0.138(5) 0.155(6) 0.086(5) -0.013(4) 0.017(4)
O4 0.040(3) 0.078(4) 0.044(3) 0.000 0.002(3) 0.000
C1 0.043(3) 0.050(3) 0.035(3) -0.004(2) 0.002(2) -0.001(2)
C2 0.083(5) 0.062(4) 0.045(3) -0.005(3) 0.003(3) -0.002(3)
C3 0.101(6) 0.059(4) 0.066(4) -0.017(3) 0.004(4) 0.002(4)
C4 0.095(5) 0.052(4) 0.074(5) -0.006(3) -0.003(4) -0.003(4)
C5 0.079(4) 0.060(4) 0.052(4) 0.009(3) -0.002(3) 0.000(3)
C6 0.040(6) 0.087(11) 0.044(6) -0.005(5) -0.006(5) 0.002(5)
C7 0.089(9) 0.186(16) 0.060(7) 0.000 0.016(6) 0.000
C8 0.034(5) 0.042(6) 0.073(7) 0.035(5) -0.005(5) -0.009(4)

loop_
_atom_type_symbol
_atom_type_description
_atom_type_scat_dispersion_real
_atom_type_scat_dispersion_imag
_atom_type_scat_source
C C 0.0033 0.0016 'International Tables Vol C Tables 4.2.6.8 and 6.1.1.4'
H H 0.0000 0.0000 'International Tables Vol C Tables 4.2.6.8 and 6.1.1.4'
N N 0.0061 0.0033 'International Tables Vol C Tables 4.2.6.8 and 6.1.1.4'
O O 0.0106 0.0060 'International Tables Vol C Tables 4.2.6.8 and 6.1.1.4'
Cu Cu 0.3201 1.2651 'International Tables Vol C Tables 4.2.6.8 and 6.1.1.4'

loop_
_geom_angle_atom_site_label_1
_geom_angle_atom_site_label_2
_geom_angle_atom_site_label_3
_geom_angle
_geom_angle_site_symmetry_1
_geom_angle_site_symmetry_3
O1 Cu1 O1 89.5(3) 7_565 .
O1 Cu1 N1 171.82(18) 7_565 .
O1 Cu1 N1 94.3(2) . .
O1 Cu1 N1 94.3(2) 7_565 7_565
O1 Cu1 N1 171.82(18) . 7_565
N1 Cu1 N1 80.9(3) . 7_565
O1 Cu1 O4 88.29(16) 7_565 .
O1 Cu1 O4 88.29(16) . .
N1 Cu1 O4 99.02(17) . .
N1 Cu1 O4 99.02(17) 7_565 .
C5 N1 C1 118.8(5) . .
C5 N1 Cu1 126.6(4) . .
C1 N1 Cu1 114.6(4) . .
O2 N2 O3 122.2(7) . .
O2 N2 O1 119.7(6) . .
O3 N2 O1 118.1(6) . .
N3 N3 C6 92.6(11) 7_565 7_565
N3 N3 C6 47.2(7) 7_565 .
C6 N3 C6 45.4(13) 7_565 .
N3 N3 C7 73.0(5) 7_565 .
C6 N3 C7 165.1(14) 7_565 .
C6 N3 C7 120.2(9) . .
N3 N3 C8 163.6(6) 7_565 .
C6 N3 C8 71.0(11) 7_565 .
C6 N3 C8 116.4(9) . .
C7 N3 C8 123.3(8) . .
N2 O1 Cu1 114.7(4) . .
C6 O4 C6 44.2(12) 7_565 .
C6 O4 Cu1 126.4(6) 7_565 .
C6 O4 Cu1 126.4(6) . .
N1 C1 C2 121.4(5) . .
N1 C1 C1 114.6(3) . 7_565
C2 C1 C1 123.9(3) . 7_565
C3 C2 C1 119.0(6) . .
C3 C2 H2 120.5 . .
C1 C2 H2 120.5 . .
C2 C3 C4 120.1(6) . .
C2 C3 H3 120.0 . .
C4 C3 H3 120.0 . .
C5 C4 C3 117.9(6) . .
C5 C4 H4 121.1 . .
C3 C4 H4 121.1 . .
N1 C5 C4 122.8(6) . .
N1 C5 H5 118.6 . .
C4 C5 H5 118.6 . .
C6 C6 N3 87.4(11) 7_565 7_565
C6 C6 O4 67.9(6) 7_565 .
N3 C6 O4 155.2(15) 7_565 .
C6 C6 N3 47.2(7) 7_565 .
N3 C6 N3 40.1(12) 7_565 .
O4 C6 N3 115.1(10) . .
C6 C6 C8 158.0(7) 7_565 7_565
N3 C6 C8 70.7(11) 7_565 7_565
O4 C6 C8 134.1(12) . 7_565
N3 C6 C8 110.8(10) . 7_565
C6 C6 H6 169.6 7_565 .
N3 C6 H6 82.3 7_565 .
O4 C6 H6 122.4 . .
N3 C6 H6 122.4 . .
C8 C6 H6 11.7 7_565 .
N3 C7 N3 33.9(9) . 7_565
N3 C7 H7A 109.5 . .
N3 C7 H7A 121.1 7_565 .
N3 C7 H7B 109.5 . .
N3 C7 H7B 124.2 7_565 .
H7A C7 H7B 109.5 . .
N3 C7 H7C 109.5 . .
N3 C7 H7C 75.6 7_565 .
H7A C7 H7C 109.5 . .
H7B C7 H7C 109.5 . .
N3 C8 C6 38.4(6) . 7_565
N3 C8 H8A 109.5 . .
C6 C8 H8A 72.5 7_565 .
N3 C8 H8B 109.5 . .
C6 C8 H8B 113.9 7_565 .
H8A C8 H8B 109.5 . .
N3 C8 H8C 109.5 . .
C6 C8 H8C 132.9 7_565 .
H8A C8 H8C 109.5 . .
H8B C8 H8C 109.5 . .

loop_
_geom_bond_atom_site_label_1
_geom_bond_atom_site_label_2
_geom_bond_distance
_geom_bond_site_symmetry_2
Cu1 O1 1.992(4) 7_565
Cu1 O1 1.992(4) .
Cu1 N1 1.995(4) .
Cu1 N1 1.995(4) 7_565
Cu1 O4 2.205(5) .
N1 C5 1.330(8) .
N1 C1 1.333(7) .
N2 O2 1.192(8) .
N2 O3 1.214(7) .
N2 O1 1.267(7) .
N3 N3 0.86(2) 7_565
N3 C6 0.978(13) 7_565
N3 C6 1.331(14) .
N3 C7 1.471(14) .
N3 C8 1.487(16) .
O4 C6 1.261(12) 7_565
O4 C6 1.261(12) .
C1 C2 1.389(8) .
C1 C1 1.478(11) 7_565
C2 C3 1.350(10) .
C2 H2 0.9300 .
C3 C4 1.379(10) .
C3 H3 0.9300 .
C4 C5 1.372(9) .
C4 H4 0.9300 .
C5 H5 0.9300 .
C6 C6 0.95(3) 7_565
C6 N3 0.978(13) 7_565
C6 C8 1.490(15) 7_565
C6 H6 0.9300 .
C7 N3 1.471(14) 7_565
C7 H7A 0.9600 .
C7 H7B 0.9600 .
C7 H7C 0.9600 .
C8 C6 1.490(15) 7_565
C8 H8A 0.9600 .
C8 H8B 0.9600 .
C8 H8C 0.9600 .

loop_
_geom_torsion_atom_site_label_1
_geom_torsion_atom_site_label_2
_geom_torsion_atom_site_label_3
_geom_torsion_atom_site_label_4
_geom_torsion
_geom_torsion_site_symmetry_1
_geom_torsion_site_symmetry_4
O1 Cu1 N1 C5 128.6(13) 7_565 .
O1 Cu1 N1 C5 10.7(6) . .
N1 Cu1 N1 C5 -176.1(5) 7_565 .
O4 Cu1 N1 C5 -78.3(5) . .
O1 Cu1 N1 C1 -48.3(15) 7_565 .
O1 Cu1 N1 C1 -166.2(4) . .
N1 Cu1 N1 C1 7.0(5) 7_565 .
O4 Cu1 N1 C1 104.8(4) . .
O2 N2 O1 Cu1 -8.3(10) . .
O3 N2 O1 Cu1 169.8(6) . .
O1 Cu1 O1 N2 -96.4(5) 7_565 .
N1 Cu1 O1 N2 76.4(5) . .
N1 Cu1 O1 N2 21.8(16) 7_565 .
O4 Cu1 O1 N2 175.3(5) . .
O1 Cu1 O4 C6 -72.6(7) 7_565 7_565
O1 Cu1 O4 C6 16.9(7) . 7_565
N1 Cu1 O4 C6 111.1(8) . 7_565
N1 Cu1 O4 C6 -166.8(7) 7_565 7_565
O1 Cu1 O4 C6 -16.9(7) 7_565 .
O1 Cu1 O4 C6 72.6(7) . .
N1 Cu1 O4 C6 166.8(7) . .
N1 Cu1 O4 C6 -111.1(7) 7_565 .
C5 N1 C1 C2 -1.4(8) . .
Cu1 N1 C1 C2 175.7(5) . .
C5 N1 C1 C1 177.0(4) . 7_565
Cu1 N1 C1 C1 -5.9(4) . 7_565
N1 C1 C2 C3 1.2(10) . .
C1 C1 C2 C3 -177.1(5) 7_565 .
C1 C2 C3 C4 0.9(11) . .
C2 C3 C4 C5 -2.7(12) . .
C1 N1 C5 C4 -0.4(10) . .
Cu1 N1 C5 C4 -177.2(5) . .
C3 C4 C5 N1 2.4(11) . .
Cu1 O4 C6 C6 -107.4(6) . 7_565
C6 O4 C6 N3 -3(3) 7_565 7_565
Cu1 O4 C6 N3 -111(3) . 7_565
C6 O4 C6 N3 -1.1(11) 7_565 .
Cu1 O4 C6 N3 -108.5(9) . .
C6 O4 C6 C8 180.0(10) 7_565 7_565
Cu1 O4 C6 C8 72.6(14) . 7_565
N3 N3 C6 C6 180.000(7) 7_565 7_565
C7 N3 C6 C6 -175.6(14) . 7_565
C8 N3 C6 C6 0.6(6) . 7_565
C6 N3 C6 N3 180.000(2) 7_565 7_565
C7 N3 C6 N3 4.4(15) . 7_565
C8 N3 C6 N3 -179.4(6) . 7_565
N3 N3 C6 O4 -178.6(14) 7_565 .
C6 N3 C6 O4 1.4(14) 7_565 .
C7 N3 C6 O4 -174.2(9) . .
C8 N3 C6 O4 2.1(14) . .
N3 N3 C6 C8 0.6(5) 7_565 7_565
C6 N3 C6 C8 -179.4(5) 7_565 7_565
C7 N3 C6 C8 5.0(15) . 7_565
C8 N3 C6 C8 -178.8(11) . 7_565
C6 N3 C7 N3 -16(5) 7_565 7_565
C6 N3 C7 N3 -3.4(11) . 7_565
C8 N3 C7 N3 -179.3(8) . 7_565
N3 N3 C8 C6 -2.1(19) 7_565 7_565
C6 N3 C8 C6 -0.5(4) . 7_565
C7 N3 C8 C6 175.6(15) . 7_565
